data_7060344
loop_
_publ_author_name
'Kvyatkovskaya, Elizaveta A.'
'Epifanova, Polina P.'
'Nikitina, Eugeniya V.'
'Senin, Aleksey A.'
'Khrustalev, Victor N.'
'Polyanskii, Kirill B.'
'Zubkov, Fedor I.'

_publ_section_title
;
 Synthesis and ethylene-promoted metathesis of adducts of tandem
 [4+2]/[4+2] cycloaddition between bis-furyl dienes and maleic acid
 derivatives
;
_journal_issue 7
_journal_name_full 'New Journal of Chemistry'
_journal_page_first 3400
_journal_page_last 3407
_journal_paper_doi 10.1039/D0NJ04528D
_journal_volume 45
_journal_year 2021
_chemical_absolute_configuration ad
_chemical_formula_moiety 'C14 H12 O6'
_chemical_formula_sum 'C14 H12 O6'
_chemical_formula_weight 276.24
_space_group_crystal_system monoclinic
_space_group_IT_number 9
_space_group_name_Hall 'C -2yc'
_space_group_name_H-M_alt 'C 1 c 1'
_atom_sites_solution_hydrogens geom
_atom_sites_solution_primary difmap
_atom_sites_solution_secondary difmap
_audit_creation_method SHELXL-2013
_audit_update_record
;
2020-08-30 deposited with the CCDC.	2021-01-21 downloaded from the CCDC.
;
_cell_angle_alpha 90
_cell_angle_beta 113.4540(10)
_cell_angle_gamma 90
_cell_formula_units_Z 4
_cell_length_a 10.6953(2)
_cell_length_b 10.0575(2)
_cell_length_c 11.2520(2)
_cell_measurement_reflns_used 6677
_cell_measurement_temperature 100(2)
_cell_measurement_theta_max 32.57
_cell_measurement_theta_min 3.01
_cell_volume 1110.36(4)
_computing_cell_refinement 'SAINT (Bruker, 2013)'
_computing_data_collection 'APEX3 (Bruker, 2018)'
_computing_data_reduction 'SAINT (Bruker, 2013)'
_computing_molecular_graphics 'SHELXTL (Sheldrick, 2015)'
_computing_publication_material 'SHELXTL (Sheldrick, 2015)'
_computing_structure_refinement 'SHELXL (Sheldrick, 2015)'
_computing_structure_solution 'SHELXT (Sheldrick, 2015)'
_diffrn_ambient_temperature 100(2)
_diffrn_measured_fraction_theta_full 0.992
_diffrn_measured_fraction_theta_max 0.996
_diffrn_measurement_device_type 'Bruker APEX-II CCD'
_diffrn_measurement_method '\f and \w scans'
_diffrn_radiation_type MoK\a
_diffrn_radiation_wavelength 0.71073
_diffrn_reflns_av_R_equivalents 0.0272
_diffrn_reflns_av_unetI/netI 0.0293
_diffrn_reflns_Laue_measured_fraction_full 0.992
_diffrn_reflns_Laue_measured_fraction_max 0.996
_diffrn_reflns_limit_h_max 16
_diffrn_reflns_limit_h_min -16
_diffrn_reflns_limit_k_max 15
_diffrn_reflns_limit_k_min -15
_diffrn_reflns_limit_l_max 17
_diffrn_reflns_limit_l_min -17
_diffrn_reflns_number 12197
_diffrn_reflns_point_group_measured_fraction_full 0.990
_diffrn_reflns_point_group_measured_fraction_max 0.994
_diffrn_reflns_theta_full 25.242
_diffrn_reflns_theta_max 32.579
_diffrn_reflns_theta_min 3.008
_exptl_absorpt_coefficient_mu 0.131
_exptl_absorpt_correction_T_max 0.979
_exptl_absorpt_correction_T_min 0.972
_exptl_absorpt_correction_type multi-scan
_exptl_absorpt_process_details
; 
 SADABS 2016/2: Krause, L., Herbst-Irmer, R., Sheldrick G.M. & Stalke D., 
 J. Appl. Cryst. 48 (2015) 3-10. 
;
_exptl_crystal_colour colourless
_exptl_crystal_density_diffrn 1.653
_exptl_crystal_description prism
_exptl_crystal_F_000 576
_exptl_crystal_size_max 0.15
_exptl_crystal_size_mid 0.10
_exptl_crystal_size_min 0.10
_refine_diff_density_max 0.352
_refine_diff_density_min -0.173
_refine_diff_density_rms 0.045
_refine_ls_abs_structure_details
; 
 Flack x determined using 1819 quotients [(I+)-(I-)]/[(I+)+(I-)] 
 (Parsons and Flack (2004), Acta Cryst. A60, s61). 
;
_refine_ls_abs_structure_Flack -0.2(2)
_refine_ls_extinction_method none
_refine_ls_goodness_of_fit_ref 1.039
_refine_ls_hydrogen_treatment constr
_refine_ls_matrix_type full
_refine_ls_number_parameters 181
_refine_ls_number_reflns 4021
_refine_ls_number_restraints 2
_refine_ls_restrained_S_all 1.039
_refine_ls_R_factor_all 0.0316
_refine_ls_R_factor_gt 0.0295
_refine_ls_shift/su_max 0.000
_refine_ls_shift/su_mean 0.000
_refine_ls_structure_factor_coef Fsqd
_refine_ls_weighting_details 'w=1/[\s^2^(Fo^2^)+(0.0425P)^2^+0.2749P] where P=(Fo^2^+2Fc^2^)/3'
_refine_ls_weighting_scheme calc
_refine_ls_wR_factor_gt 0.0739
_refine_ls_wR_factor_ref 0.0752
_reflns_Friedel_coverage 0.993
_reflns_Friedel_fraction_full 0.988
_reflns_Friedel_fraction_max 0.992
_reflns_number_gt 3854
_reflns_number_total 4021
_reflns_threshold_expression 'I > 2\s(I)'
_cod_data_source_file d0nj04528d2.cif
_cod_data_source_block 3f
_cod_depositor_comments 'Adding full bibliography for 7060344--7060348.cif.'
_cod_original_sg_symbol_H-M 'C c'
_cod_database_code 7060344
_shelx_space_group_comment
; 
The symmetry employed for this shelxl refinement is uniquely defined 
by the following loop, which should always be used as a source of 
symmetry information in preference to the above space-group names. 
They are only intended as comments. 
;
_shelx_estimated_absorpt_t_min 0.981
_shelx_estimated_absorpt_t_max 0.987
_shelxl_version_number 2013-4

loop_
_space_group_symop_operation_xyz
'x, y, z'
'x, -y, z+1/2'
'x+1/2, y+1/2, z'
'x+1/2, -y+1/2, z+1/2'

loop_
_atom_site_label
_atom_site_type_symbol
_atom_site_fract_x
_atom_site_fract_y
_atom_site_fract_z
_atom_site_U_iso_or_equiv
_atom_site_adp_type
_atom_site_occupancy
_atom_site_site_symmetry_order
_atom_site_calc_flag
_atom_site_refinement_flags_posn
_atom_site_refinement_flags_adp
_atom_site_refinement_flags_occupancy
_atom_site_disorder_assembly
_atom_site_disorder_group
C1 C 0.67120(15) 0.64091(14) 0.51358(14) 0.0123(2) Uani 1 1 d . . . . .
H1A H 0.7038 0.6991 0.5910 0.015 Uiso 1 1 calc R U . . .
H1B H 0.7491 0.5864 0.5156 0.015 Uiso 1 1 calc R U . . .
O2 O 0.62310(11) 0.72175(10) 0.39879(11) 0.0134(2) Uani 1 1 d . . . . .
C3 C 0.51284(16) 0.80710(14) 0.39023(16) 0.0135(2) Uani 1 1 d . . . . .
H3A H 0.4862 0.8623 0.3111 0.016 Uiso 1 1 calc R U . . .
H3B H 0.5430 0.8674 0.4660 0.016 Uiso 1 1 calc R U . . .
C3A C 0.39176(14) 0.72812(13) 0.38610(13) 0.0103(2) Uani 1 1 d . . . . .
C4 C 0.26265(15) 0.79580(14) 0.38086(14) 0.0127(2) Uani 1 1 d . . . . .
H4 H 0.2539 0.8839 0.4071 0.015 Uiso 1 1 calc R U . . .
C5 C 0.16390(16) 0.70510(15) 0.33148(14) 0.0137(3) Uani 1 1 d . . . . .
H5 H 0.0704 0.7150 0.3163 0.016 Uiso 1 1 calc R U . . .
C6 C 0.23216(14) 0.58283(15) 0.30470(14) 0.0117(2) Uani 1 1 d . . . . .
H6 H 0.1700 0.5210 0.2375 0.014 Uiso 1 1 calc R U . . .
O6 O 0.33788(10) 0.64317(10) 0.27346(10) 0.01103(19) Uani 1 1 d . . . . .
C6A C 0.31648(14) 0.51805(13) 0.43862(13) 0.0100(2) Uani 1 1 d . . . . .
H6A H 0.2614 0.5018 0.4911 0.012 Uiso 1 1 calc R U . . .
C7 C 0.40541(14) 0.39845(13) 0.43729(13) 0.0100(2) Uani 1 1 d . . . . .
H7 H 0.3552 0.3267 0.3751 0.012 Uiso 1 1 calc R U . . .
O7 O 0.51749(10) 0.45492(10) 0.41359(9) 0.00985(18) Uani 1 1 d . . . . .
C7A C 0.47871(15) 0.35101(14) 0.57905(13) 0.0109(2) Uani 1 1 d . . . . .
H7A H 0.4159 0.3448 0.6251 0.013 Uiso 1 1 calc R U . . .
C8 C 0.55768(16) 0.22464(15) 0.58836(14) 0.0139(3) Uani 1 1 d . . . . .
O8 O 0.51663(14) 0.11489(11) 0.55437(12) 0.0199(2) Uani 1 1 d . . . . .
O9 O 0.69698(12) 0.24918(11) 0.64564(11) 0.0150(2) Uani 1 1 d . . . . .
C10 C 0.72207(16) 0.38318(15) 0.67672(15) 0.0152(3) Uani 1 1 d . . . . .
O10 O 0.83617(13) 0.42234(13) 0.72617(14) 0.0246(3) Uani 1 1 d . . . . .
C10A C 0.58958(14) 0.45840(14) 0.63729(13) 0.0115(2) Uani 1 1 d . . . . .
H10A H 0.5812 0.5061 0.7117 0.014 Uiso 1 1 calc R U . . .
C10B C 0.56007(14) 0.55039(13) 0.51828(13) 0.0095(2) Uani 1 1 d . . . . .
C10C C 0.42864(14) 0.62574(14) 0.49882(13) 0.0093(2) Uani 1 1 d . . . . .
H10C H 0.4291 0.6650 0.5806 0.011 Uiso 1 1 calc R U . . .

loop_
_atom_site_aniso_label
_atom_site_aniso_U_11
_atom_site_aniso_U_22
_atom_site_aniso_U_33
_atom_site_aniso_U_23
_atom_site_aniso_U_13
_atom_site_aniso_U_12
C1 0.0096(6) 0.0128(6) 0.0135(6) -0.0014(5) 0.0035(5) -0.0014(5)
O2 0.0130(5) 0.0128(4) 0.0166(5) 0.0013(4) 0.0082(4) 0.0000(4)
C3 0.0136(6) 0.0102(5) 0.0185(6) 0.0003(5) 0.0082(5) -0.0008(5)
C3A 0.0111(6) 0.0099(5) 0.0103(6) -0.0006(4) 0.0048(5) 0.0007(4)
C4 0.0135(6) 0.0131(5) 0.0129(6) 0.0019(5) 0.0067(5) 0.0043(5)
C5 0.0108(6) 0.0165(6) 0.0141(6) 0.0031(5) 0.0054(5) 0.0043(5)
C6 0.0092(6) 0.0134(6) 0.0118(6) 0.0006(4) 0.0034(4) 0.0002(4)
O6 0.0121(5) 0.0121(4) 0.0098(4) -0.0010(3) 0.0053(4) -0.0010(3)
C6A 0.0094(5) 0.0105(5) 0.0106(5) 0.0006(4) 0.0045(4) -0.0003(4)
C7 0.0095(5) 0.0101(5) 0.0106(5) 0.0004(4) 0.0041(4) -0.0008(4)
O7 0.0109(4) 0.0095(4) 0.0100(4) -0.0018(3) 0.0050(4) -0.0011(3)
C7A 0.0120(6) 0.0102(5) 0.0114(6) 0.0027(4) 0.0056(5) 0.0018(5)
C8 0.0165(6) 0.0145(6) 0.0115(6) 0.0037(4) 0.0065(5) 0.0040(5)
O8 0.0241(6) 0.0122(5) 0.0227(6) 0.0023(4) 0.0087(5) 0.0022(4)
O9 0.0148(5) 0.0153(4) 0.0141(5) 0.0023(4) 0.0050(4) 0.0042(4)
C10 0.0153(6) 0.0156(6) 0.0126(6) 0.0018(5) 0.0032(5) 0.0032(5)
O10 0.0129(5) 0.0243(6) 0.0281(6) 0.0016(5) -0.0007(5) 0.0021(4)
C10A 0.0115(6) 0.0128(5) 0.0086(5) 0.0000(4) 0.0024(4) 0.0018(5)
C10B 0.0092(5) 0.0098(5) 0.0090(5) -0.0014(4) 0.0032(4) -0.0006(4)
C10C 0.0092(5) 0.0101(5) 0.0085(5) -0.0005(4) 0.0035(4) 0.0002(4)

loop_
_atom_type_symbol
_atom_type_description
_atom_type_scat_dispersion_real
_atom_type_scat_dispersion_imag
_atom_type_scat_source
C C 0.0033 0.0016 'International Tables Vol C Tables 4.2.6.8 and 6.1.1.4'
H H 0.0000 0.0000 'International Tables Vol C Tables 4.2.6.8 and 6.1.1.4'
O O 0.0106 0.0060 'International Tables Vol C Tables 4.2.6.8 and 6.1.1.4'

loop_
_geom_angle_atom_site_label_1
_geom_angle_atom_site_label_2
_geom_angle_atom_site_label_3
_geom_angle
_geom_angle_site_symmetry_1
_geom_angle_site_symmetry_3
_geom_angle_publ_flag
O2 C1 C10B 111.49(11) . . ?
O2 C1 H1A 109.3 . . ?
C10B C1 H1A 109.3 . . ?
O2 C1 H1B 109.3 . . ?
C10B C1 H1B 109.3 . . ?
H1A C1 H1B 108.0 . . ?
C3 O2 C1 112.99(11) . . ?
O2 C3 C3A 111.21(11) . . ?
O2 C3 H3A 109.4 . . ?
C3A C3 H3A 109.4 . . ?
O2 C3 H3B 109.4 . . ?
C3A C3 H3B 109.4 . . ?
H3A C3 H3B 108.0 . . ?
O6 C3A C3 112.16(12) . . ?
O6 C3A C4 101.06(11) . . ?
C3 C3A C4 121.51(11) . . ?
O6 C3A C10C 101.93(10) . . ?
C3 C3A C10C 112.83(11) . . ?
C4 C3A C10C 105.04(11) . . ?
C5 C4 C3A 105.41(12) . . ?
C5 C4 H4 127.3 . . ?
C3A C4 H4 127.3 . . ?
C4 C5 C6 105.77(13) . . ?
C4 C5 H5 127.1 . . ?
C6 C5 H5 127.1 . . ?
O6 C6 C5 101.11(12) . . ?
O6 C6 C6A 101.73(10) . . ?
C5 C6 C6A 106.58(11) . . ?
O6 C6 H6 115.2 . . ?
C5 C6 H6 115.2 . . ?
C6A C6 H6 115.2 . . ?
C6 O6 C3A 96.46(10) . . ?
C7 C6A C10C 100.14(10) . . ?
C7 C6A C6 116.11(11) . . ?
C10C C6A C6 100.31(10) . . ?
C7 C6A H6A 112.9 . . ?
C10C C6A H6A 112.9 . . ?
C6 C6A H6A 112.9 . . ?
O7 C7 C6A 104.85(10) . . ?
O7 C7 C7A 101.22(11) . . ?
C6A C7 C7A 107.04(11) . . ?
O7 C7 H7 114.2 . . ?
C6A C7 H7 114.2 . . ?
C7A C7 H7 114.2 . . ?
C7 O7 C10B 97.25(10) . . ?
C8 C7A C10A 104.24(12) . . ?
C8 C7A C7 111.84(12) . . ?
C10A C7A C7 102.14(11) . . ?
C8 C7A H7A 112.6 . . ?
C10A C7A H7A 112.6 . . ?
C7 C7A H7A 112.6 . . ?
O8 C8 O9 120.18(14) . . ?
O8 C8 C7A 129.31(15) . . ?
O9 C8 C7A 110.50(13) . . ?
C8 O9 C10 110.64(12) . . ?
O10 C10 O9 119.86(14) . . ?
O10 C10 C10A 129.82(15) . . ?
O9 C10 C10A 110.31(13) . . ?
C10 C10A C7A 104.29(12) . . ?
C10 C10A C10B 113.39(12) . . ?
C7A C10A C10B 101.11(11) . . ?
C10 C10A H10A 112.4 . . ?
C7A C10A H10A 112.4 . . ?
C10B C10A H10A 112.4 . . ?
O7 C10B C1 111.58(11) . . ?
O7 C10B C10C 103.78(10) . . ?
C1 C10B C10C 112.66(11) . . ?
O7 C10B C10A 101.35(10) . . ?
C1 C10B C10A 119.68(12) . . ?
C10C C10B C10A 106.12(11) . . ?
C10B C10C C6A 102.82(11) . . ?
C10B C10C C3A 111.32(11) . . ?
C6A C10C C3A 101.77(10) . . ?
C10B C10C H10C 113.3 . . ?
C6A C10C H10C 113.3 . . ?
C3A C10C H10C 113.3 . . ?

loop_
_geom_bond_atom_site_label_1
_geom_bond_atom_site_label_2
_geom_bond_distance
_geom_bond_site_symmetry_2
_geom_bond_publ_flag
C1 O2 1.4370(18) . ?
C1 C10B 1.515(2) . ?
C1 H1A 0.9900 . ?
C1 H1B 0.9900 . ?
O2 C3 1.4305(18) . ?
C3 C3A 1.504(2) . ?
C3 H3A 0.9900 . ?
C3 H3B 0.9900 . ?
C3A O6 1.4447(17) . ?
C3A C4 1.519(2) . ?
C3A C10C 1.5576(19) . ?
C4 C5 1.338(2) . ?
C4 H4 0.9500 . ?
C5 C6 1.520(2) . ?
C5 H5 0.9500 . ?
C6 O6 1.4445(17) . ?
C6 C6A 1.5578(19) . ?
C6 H6 1.0000 . ?
C6A C7 1.5372(19) . ?
C6A C10C 1.5569(19) . ?
C6A H6A 1.0000 . ?
C7 O7 1.4439(17) . ?
C7 C7A 1.5464(19) . ?
C7 H7 1.0000 . ?
O7 C10B 1.4457(16) . ?
C7A C8 1.506(2) . ?
C7A C10A 1.544(2) . ?
C7A H7A 1.0000 . ?
C8 O8 1.1932(19) . ?
C8 O9 1.3898(19) . ?
O9 C10 1.3913(19) . ?
C10 O10 1.189(2) . ?
C10 C10A 1.509(2) . ?
C10A C10B 1.553(2) . ?
C10A H10A 1.0000 . ?
C10B C10C 1.5340(19) . ?
C10C H10C 1.0000 . ?

loop_
_geom_hbond_atom_site_label_D
_geom_hbond_atom_site_label_H
_geom_hbond_atom_site_label_A
_geom_hbond_distance_DH
_geom_hbond_distance_HA
_geom_hbond_distance_DA
_geom_hbond_angle_DHA
_geom_hbond_site_symmetry_A
C1 H1A O6 0.99 2.54 3.5064(17) 165.5 4_565
C6 H6 O8 1.00 2.47 3.4690(18) 174.0 4_454
C7 H7 O9 1.00 2.58 3.4814(18) 150.5 4_454
C7A H7A O6 1.00 2.15 3.1113(17) 161.5 2_565

loop_
_geom_torsion_atom_site_label_1
_geom_torsion_atom_site_label_2
_geom_torsion_atom_site_label_3
_geom_torsion_atom_site_label_4
_geom_torsion
_geom_torsion_site_symmetry_1
_geom_torsion_site_symmetry_2
_geom_torsion_site_symmetry_3
_geom_torsion_site_symmetry_4
_geom_torsion_publ_flag
C10B C1 O2 C3 60.84(15) . . . . ?
C1 O2 C3 C3A -60.96(16) . . . . ?
O2 C3 C3A O6 -62.25(15) . . . . ?
O2 C3 C3A C4 178.23(12) . . . . ?
O2 C3 C3A C10C 52.19(16) . . . . ?
O6 C3A C4 C5 33.16(14) . . . . ?
C3 C3A C4 C5 157.96(14) . . . . ?
C10C C3A C4 C5 -72.54(14) . . . . ?
C3A C4 C5 C6 -0.82(15) . . . . ?
C4 C5 C6 O6 -31.77(14) . . . . ?
C4 C5 C6 C6A 74.17(15) . . . . ?
C5 C6 O6 C3A 50.62(12) . . . . ?
C6A C6 O6 C3A -59.12(11) . . . . ?
C3 C3A O6 C6 177.92(11) . . . . ?
C4 C3A O6 C6 -51.19(12) . . . . ?
C10C C3A O6 C6 56.96(12) . . . . ?
O6 C6 C6A C7 -69.33(13) . . . . ?
C5 C6 C6A C7 -174.82(11) . . . . ?
O6 C6 C6A C10C 37.44(12) . . . . ?
C5 C6 C6A C10C -68.05(14) . . . . ?
C10C C6A C7 O7 -33.78(12) . . . . ?
C6 C6A C7 O7 73.09(14) . . . . ?
C10C C6A C7 C7A 73.19(12) . . . . ?
C6 C6A C7 C7A -179.94(11) . . . . ?
C6A C7 O7 C10B 53.93(12) . . . . ?
C7A C7 O7 C10B -57.27(11) . . . . ?
O7 C7 C7A C8 -76.57(13) . . . . ?
C6A C7 C7A C8 173.91(12) . . . . ?
O7 C7 C7A C10A 34.37(12) . . . . ?
C6A C7 C7A C10A -75.15(13) . . . . ?
C10A C7A C8 O8 -179.09(16) . . . . ?
C7 C7A C8 O8 -69.5(2) . . . . ?
C10A C7A C8 O9 0.79(15) . . . . ?
C7 C7A C8 O9 110.40(13) . . . . ?
O8 C8 O9 C10 179.58(14) . . . . ?
C7A C8 O9 C10 -0.31(16) . . . . ?
C8 O9 C10 O10 -179.68(15) . . . . ?
C8 O9 C10 C10A -0.33(16) . . . . ?
O10 C10 C10A C7A -179.93(18) . . . . ?
O9 C10 C10A C7A 0.80(15) . . . . ?
O10 C10 C10A C10B 71.0(2) . . . . ?
O9 C10 C10A C10B -108.27(14) . . . . ?
C8 C7A C10A C10 -0.92(14) . . . . ?
C7 C7A C10A C10 -117.49(12) . . . . ?
C8 C7A C10A C10B 116.95(12) . . . . ?
C7 C7A C10A C10B 0.38(13) . . . . ?
C7 O7 C10B C1 -173.79(11) . . . . ?
C7 O7 C10B C10C -52.22(12) . . . . ?
C7 O7 C10B C10A 57.71(11) . . . . ?
O2 C1 C10B O7 64.29(15) . . . . ?
O2 C1 C10B C10C -51.99(15) . . . . ?
O2 C1 C10B C10A -177.73(11) . . . . ?
C10 C10A C10B O7 76.03(14) . . . . ?
C7A C10A C10B O7 -35.00(13) . . . . ?
C10 C10A C10B C1 -47.08(17) . . . . ?
C7A C10A C10B C1 -158.11(12) . . . . ?
C10 C10A C10B C10C -175.85(11) . . . . ?
C7A C10A C10B C10C 73.12(12) . . . . ?
O7 C10B C10C C6A 31.47(13) . . . . ?
C1 C10B C10C C6A 152.32(11) . . . . ?
C10A C10B C10C C6A -74.91(12) . . . . ?
O7 C10B C10C C3A -76.80(13) . . . . ?
C1 C10B C10C C3A 44.05(15) . . . . ?
C10A C10B C10C C3A 176.83(10) . . . . ?
C7 C6A C10C C10B 1.18(13) . . . . ?
C6 C6A C10C C10B -117.96(11) . . . . ?
C7 C6A C10C C3A 116.54(11) . . . . ?
C6 C6A C10C C3A -2.60(13) . . . . ?
O6 C3A C10C C10B 76.08(13) . . . . ?
C3 C3A C10C C10B -44.41(15) . . . . ?
C4 C3A C10C C10B -178.86(11) . . . . ?
O6 C3A C10C C6A -32.87(13) . . . . ?
C3 C3A C10C C6A -153.35(11) . . . . ?
C4 C3A C10C C6A 72.20(12) . . . . ?
